data_2008426
loop_
_publ_author_name
'Ahmed, S. Zaka,'
'Glidewell, Christopher'
'Ferguson, George'

_publ_section_title
;
 1,1'-Bis(3-phenylquinoxalin-2-yl)ferrocene dichloromethane solvate
;
_journal_issue 4
_journal_name_full 'Acta Crystallographica Section C'
_journal_page_first 503
_journal_page_last 506
_journal_paper_doi 10.1107/S010827019801186X
_journal_volume 55
_journal_year 1999
_chemical_formula_iupac '[Fe (C19 H13 N2)2] , 0.9C H2 Cl2'
_chemical_formula_moiety 'C38 H26 Fe N4, 0.90(C H2 Cl2)'
_chemical_formula_sum 'C38.9 H27.8 Cl1.8 Fe N4'
_chemical_formula_weight 670.78
_chemical_name_systematic
;
1,1'-Bis(3-phenylquinoxalin-2-yl)ferrocene dichloromethane solvate
;
_space_group_IT_number 2
_symmetry_cell_setting triclinic
_symmetry_space_group_name_Hall '-P 1'
_symmetry_space_group_name_H-M 'P -1'
_cell_angle_alpha 83.58(2)
_cell_angle_beta 79.634(16)
_cell_angle_gamma 72.990(15)
_cell_formula_units_Z 2
_cell_length_a 8.3216(16)
_cell_length_b 12.392(3)
_cell_length_c 15.949(2)
_cell_measurement_reflns_used 25
_cell_measurement_temperature 294.0(10)
_cell_measurement_theta_max 18.03
_cell_measurement_theta_min 9.65
_cell_volume 1544.0(5)
_computing_cell_refinement 'SET4 & CELDIM in CAD-4-PC Software.'
_computing_data_collection 'CAD-4-PC Software (Enraf-Nonius, 1992)'
_computing_data_reduction 'DATRD2 in NRCVAX96 (Gabe et al., 1989)'
_computing_molecular_graphics 'NRCVAX96, ORTEPII (Johnson, 1976) and PLATON (Spek, 1998)'
_computing_publication_material 'NRCVAX96, SHELXL97  and PREP8 (Ferguson, 1998)'
_computing_structure_refinement 'NRCVAX96 and SHELXL97 (Sheldrick, 1997)'
_computing_structure_solution 'NRCVAX96 via Patterson heavy-atom method'
_diffrn_ambient_temperature 294.0(10)
_diffrn_measured_fraction_theta_full 0.998
_diffrn_measured_fraction_theta_max 0.998
_diffrn_measurement_device 'Enraf-Nonius CAD-4'
_diffrn_measurement_method \q/2\q
_diffrn_radiation_monochromator graphite
_diffrn_radiation_source 'X-ray tube'
_diffrn_radiation_type 'Mo K\a'
_diffrn_radiation_wavelength 0.71073
_diffrn_reflns_av_R_equivalents 0.000
_diffrn_reflns_av_sigmaI/netI 0.135
_diffrn_reflns_limit_h_max 10
_diffrn_reflns_limit_h_min -9
_diffrn_reflns_limit_k_max 15
_diffrn_reflns_limit_k_min 0
_diffrn_reflns_limit_l_max 19
_diffrn_reflns_limit_l_min -18
_diffrn_reflns_number 5739
_diffrn_reflns_theta_full 25.45
_diffrn_reflns_theta_max 25.45
_diffrn_reflns_theta_min 2.09
_diffrn_standards_decay_% 1.9
_diffrn_standards_interval_time 120
_diffrn_standards_number 3
_exptl_absorpt_coefficient_mu 0.680
_exptl_absorpt_correction_T_max 0.990
_exptl_absorpt_correction_T_min 0.872
_exptl_absorpt_correction_type gaussian
_exptl_absorpt_process_details 'ABSO in NRCVAX (Gabe et al., 1989)'
_exptl_crystal_colour orange
_exptl_crystal_density_diffrn 1.443
_exptl_crystal_density_method 'not measured'
_exptl_crystal_description plate
_exptl_crystal_F_000 691
_exptl_crystal_size_max 0.42
_exptl_crystal_size_mid 0.28
_exptl_crystal_size_min 0.01
_refine_diff_density_max 0.376
_refine_diff_density_min -0.273
_refine_ls_extinction_method none
_refine_ls_goodness_of_fit_ref 0.852
_refine_ls_hydrogen_treatment constr
_refine_ls_matrix_type full
_refine_ls_number_parameters 416
_refine_ls_number_reflns 5739
_refine_ls_number_restraints 0
_refine_ls_restrained_S_all 0.852
_refine_ls_R_factor_all 0.145
_refine_ls_R_factor_gt 0.067
_refine_ls_shift/su_max 0.012
_refine_ls_shift/su_mean 0.002
_refine_ls_structure_factor_coef Fsqd
_refine_ls_weighting_details 'w = 1/[\s^2^(Fo^2^)+(0.0617P)^2^] where P=(Fo^2^+2Fc^2^)/3'
_refine_ls_weighting_scheme calc
_refine_ls_wR_factor_ref 0.144
_reflns_number_gt 2727
_reflns_number_total 5739
_reflns_threshold_expression I>2\s(I)
_cod_data_source_file sk1238.cif
_cod_data_source_block I
_cod_depositor_comments
;
The following automatic conversions were performed:

'_exptl_absorpt_correction_type' value 'Gaussian' changed to
'gaussian' according to
/home/saulius/struct/CIF-dictionaries/cif_core.dic dictionary named
'cif_core.dic' version 2.4.1 from 2010-06-29.

Automatic conversion script
Id: cif_fix_values 1715 2011-07-08 13:25:40Z adriana 
;
_cod_original_cell_volume 1544.1(6)
_cod_original_formula_sum 'C38.90 H27.80 Cl1.80 Fe N4'
_cod_database_code 2008426

loop_
_symmetry_equiv_pos_as_xyz
'x, y, z'
'-x, -y, -z'

loop_
_atom_site_label
_atom_site_fract_x
_atom_site_fract_y
_atom_site_fract_z
_atom_site_U_iso_or_equiv
_atom_site_adp_type
_atom_site_calc_flag
_atom_site_refinement_flags
_atom_site_occupancy
_atom_site_disorder_assembly
_atom_site_disorder_group
_atom_site_type_symbol
Fe1 0.07300(10) 0.09663(6) 0.13964(5) 0.0382(2) Uani d . 1 . . Fe
C11 0.2946(6) 0.1264(4) 0.1569(3) 0.0384(12) Uani d . 1 . . C
C12 0.1598(6) 0.2286(4) 0.1576(3) 0.0441(13) Uani d . 1 . . C
C13 0.0997(7) 0.2465(5) 0.0792(3) 0.0530(15) Uani d . 1 . . C
C14 0.1950(7) 0.1558(5) 0.0278(3) 0.0529(15) Uani d . 1 . . C
C15 0.3117(7) 0.0825(4) 0.0754(3) 0.0440(13) Uani d . 1 . . C
C21 0.0317(6) -0.0394(4) 0.2188(3) 0.0398(13) Uani d . 1 . . C
C22 -0.0826(6) 0.0653(4) 0.2476(3) 0.0460(13) Uani d . 1 . . C
C23 -0.1800(7) 0.1184(5) 0.1832(4) 0.0541(15) Uani d . 1 . . C
C24 -0.1301(6) 0.0501(4) 0.1138(3) 0.0477(14) Uani d . 1 . . C
C25 0.0009(6) -0.0456(4) 0.1341(3) 0.0438(13) Uani d . 1 . . C
N1 0.5049(5) -0.0318(3) 0.2027(2) 0.0384(10) Uani d . 1 . . N
C2 0.3961(6) 0.0675(4) 0.2236(3) 0.0332(11) Uani d . 1 . . C
C3 0.3818(6) 0.1093(4) 0.3051(3) 0.0383(12) Uani d . 1 . . C
N4 0.4683(5) 0.0494(3) 0.3645(3) 0.0428(11) Uani d . 1 . . N
C5 0.5790(6) -0.0540(4) 0.3438(3) 0.0392(12) Uani d . 1 . . C
C6 0.6716(7) -0.1193(4) 0.4056(4) 0.0545(15) Uani d . 1 . . C
C7 0.7838(7) -0.2205(5) 0.3850(4) 0.0623(16) Uani d . 1 . . C
C8 0.8061(7) -0.2603(5) 0.3039(4) 0.0569(16) Uani d . 1 . . C
C9 0.7168(7) -0.1979(4) 0.2427(4) 0.0529(15) Uani d . 1 . . C
C10 0.5999(6) -0.0924(4) 0.2622(3) 0.0383(12) Uani d . 1 . . C
C31 0.2745(6) 0.2233(4) 0.3309(3) 0.0409(13) Uani d . 1 . . C
C32 0.1270(7) 0.2324(5) 0.3866(3) 0.0526(15) Uani d . 1 . . C
C33 0.0300(8) 0.3361(6) 0.4147(4) 0.0702(19) Uani d . 1 . . C
C34 0.0832(10) 0.4305(6) 0.3868(5) 0.079(2) Uani d . 1 . . C
C35 0.2324(10) 0.4226(5) 0.3321(5) 0.073(2) Uani d . 1 . . C
C36 0.3293(7) 0.3174(5) 0.3029(4) 0.0573(16) Uani d . 1 . . C
N41 0.1392(5) -0.0857(3) 0.3490(3) 0.0421(11) Uani d . 1 . . N
C42 0.1454(6) -0.1185(4) 0.2722(3) 0.0361(12) Uani d . 1 . . C
C43 0.2544(6) -0.2266(4) 0.2452(3) 0.0377(12) Uani d . 1 . . C
N44 0.3384(5) -0.3000(3) 0.2990(3) 0.0465(11) Uani d . 1 . . N
C45 0.3316(7) -0.2678(4) 0.3796(3) 0.0459(13) Uani d . 1 . . C
C46 0.4267(7) -0.3426(5) 0.4376(4) 0.0586(16) Uani d . 1 . . C
C47 0.4282(8) -0.3108(5) 0.5159(3) 0.0629(17) Uani d . 1 . . C
C48 0.3313(8) -0.2013(5) 0.5386(3) 0.0585(16) Uani d . 1 . . C
C49 0.2376(7) -0.1266(5) 0.4852(3) 0.0534(15) Uani d . 1 . . C
C50 0.2342(7) -0.1604(4) 0.4034(3) 0.0436(13) Uani d . 1 . . C
C51 0.2819(6) -0.2656(4) 0.1582(3) 0.0390(12) Uani d . 1 . . C
C52 0.3921(7) -0.2288(4) 0.0944(3) 0.0469(14) Uani d . 1 . . C
C53 0.4327(7) -0.2731(5) 0.0147(4) 0.0558(15) Uani d . 1 . . C
C54 0.3618(8) -0.3522(5) -0.0020(4) 0.0629(17) Uani d . 1 . . C
C55 0.2528(8) -0.3908(5) 0.0608(4) 0.0637(17) Uani d . 1 . . C
C56 0.2141(7) -0.3487(4) 0.1408(4) 0.0541(15) Uani d . 1 . . C
C61 0.6706(10) -0.4739(6) 0.1920(5) 0.090(3) Uani d P 0.898(4) . . C
Cl61 0.8337(3) -0.44894(18) 0.11461(15) 0.1035(10) Uani d P 0.898(4) . . Cl
Cl62 0.7299(3) -0.5812(2) 0.26143(18) 0.1282(12) Uani d P 0.898(4) . . Cl
H12 0.1185 0.2757 0.2027 0.053 Uiso calc R 1 . . H
H13 0.0122 0.3075 0.0634 0.064 Uiso calc R 1 . . H
H14 0.1820 0.1470 -0.0275 0.063 Uiso calc R 1 . . H
H15 0.3888 0.0153 0.0571 0.053 Uiso calc R 1 . . H
H22 -0.0910 0.0936 0.3003 0.055 Uiso calc R 1 . . H
H23 -0.2636 0.1873 0.1863 0.065 Uiso calc R 1 . . H
H24 -0.1755 0.0652 0.0631 0.057 Uiso calc R 1 . . H
H25 0.0583 -0.1036 0.0982 0.053 Uiso calc R 1 . . H
H6 0.6568 -0.0940 0.4599 0.065 Uiso calc R 1 . . H
H7 0.8470 -0.2640 0.4256 0.075 Uiso calc R 1 . . H
H8 0.8826 -0.3302 0.2916 0.068 Uiso calc R 1 . . H
H9 0.7328 -0.2245 0.1887 0.064 Uiso calc R 1 . . H
H32 0.0916 0.1681 0.4058 0.063 Uiso calc R 1 . . H
H33 -0.0710 0.3420 0.4524 0.084 Uiso calc R 1 . . H
H34 0.0171 0.5007 0.4052 0.095 Uiso calc R 1 . . H
H35 0.2691 0.4867 0.3144 0.088 Uiso calc R 1 . . H
H36 0.4300 0.3111 0.2649 0.069 Uiso calc R 1 . . H
H46 0.4894 -0.4148 0.4219 0.070 Uiso calc R 1 . . H
H47 0.4917 -0.3601 0.5539 0.076 Uiso calc R 1 . . H
H48 0.3318 -0.1795 0.5924 0.070 Uiso calc R 1 . . H
H49 0.1766 -0.0545 0.5017 0.064 Uiso calc R 1 . . H
H52 0.4401 -0.1735 0.1048 0.056 Uiso calc R 1 . . H
H53 0.5090 -0.2484 -0.0276 0.067 Uiso calc R 1 . . H
H54 0.3872 -0.3803 -0.0559 0.075 Uiso calc R 1 . . H
H55 0.2047 -0.4455 0.0495 0.076 Uiso calc R 1 . . H
H56 0.1418 -0.3764 0.1835 0.065 Uiso calc R 1 . . H
H61A 0.6174 -0.4062 0.2229 0.108 Uiso calc PR 0.898(4) . . H
H61B 0.5853 -0.4877 0.1636 0.108 Uiso calc PR 0.898(4) . . H

loop_
_atom_site_aniso_label
_atom_site_aniso_U_11
_atom_site_aniso_U_22
_atom_site_aniso_U_33
_atom_site_aniso_U_12
_atom_site_aniso_U_13
_atom_site_aniso_U_23
Fe1 0.0396(5) 0.0388(4) 0.0347(4) -0.0076(3) -0.0066(3) -0.0032(3)
C11 0.036(3) 0.042(3) 0.037(3) -0.009(2) -0.006(2) -0.007(2)
C12 0.057(4) 0.033(3) 0.044(3) -0.011(3) -0.014(3) -0.002(2)
C13 0.070(4) 0.047(4) 0.045(4) -0.015(3) -0.022(3) 0.004(3)
C14 0.065(4) 0.065(4) 0.039(3) -0.032(3) -0.017(3) 0.008(3)
C15 0.051(3) 0.048(3) 0.032(3) -0.015(3) 0.001(3) -0.005(3)
C21 0.038(3) 0.038(3) 0.041(3) -0.010(2) -0.002(2) -0.005(2)
C22 0.045(3) 0.048(3) 0.042(3) -0.013(3) 0.005(3) -0.009(3)
C23 0.034(3) 0.051(4) 0.067(4) 0.001(3) -0.004(3) -0.004(3)
C24 0.044(3) 0.052(4) 0.051(4) -0.015(3) -0.015(3) 0.000(3)
C25 0.039(3) 0.043(3) 0.051(3) -0.011(3) -0.009(3) -0.007(3)
N1 0.041(2) 0.036(2) 0.040(3) -0.011(2) -0.009(2) -0.006(2)
C2 0.036(3) 0.025(3) 0.038(3) -0.010(2) -0.002(2) -0.003(2)
C3 0.035(3) 0.043(3) 0.042(3) -0.015(2) -0.007(2) -0.012(3)
N4 0.046(3) 0.042(3) 0.042(3) -0.011(2) -0.012(2) -0.007(2)
C5 0.042(3) 0.036(3) 0.041(3) -0.011(2) -0.005(2) -0.008(2)
C6 0.063(4) 0.046(3) 0.049(4) -0.002(3) -0.018(3) -0.002(3)
C7 0.061(4) 0.054(4) 0.064(4) -0.002(3) -0.022(3) 0.008(3)
C8 0.058(4) 0.042(3) 0.058(4) 0.005(3) -0.005(3) -0.007(3)
C9 0.054(4) 0.039(3) 0.058(4) -0.002(3) 0.000(3) -0.014(3)
C10 0.038(3) 0.040(3) 0.039(3) -0.013(2) -0.004(2) -0.005(2)
C31 0.047(3) 0.039(3) 0.034(3) -0.005(3) -0.011(3) -0.006(2)
C32 0.054(4) 0.046(4) 0.048(4) 0.001(3) -0.006(3) -0.008(3)
C33 0.064(4) 0.068(5) 0.059(4) 0.011(4) -0.006(3) -0.009(4)
C34 0.091(6) 0.053(5) 0.079(5) 0.024(4) -0.035(4) -0.029(4)
C35 0.099(6) 0.036(4) 0.089(5) -0.009(4) -0.041(5) -0.008(3)
C36 0.059(4) 0.048(4) 0.069(4) -0.020(3) -0.008(3) -0.013(3)
N41 0.051(3) 0.039(2) 0.037(3) -0.013(2) -0.005(2) -0.006(2)
C42 0.037(3) 0.038(3) 0.035(3) -0.015(2) -0.005(2) 0.000(2)
C43 0.036(3) 0.040(3) 0.037(3) -0.008(2) -0.009(2) -0.002(2)
N44 0.058(3) 0.040(3) 0.042(3) -0.012(2) -0.011(2) -0.006(2)
C45 0.052(3) 0.045(3) 0.044(3) -0.018(3) -0.007(3) -0.005(3)
C46 0.071(4) 0.055(4) 0.047(4) -0.010(3) -0.018(3) 0.003(3)
C47 0.078(4) 0.067(4) 0.036(4) -0.009(4) -0.016(3) 0.009(3)
C48 0.080(5) 0.070(4) 0.032(3) -0.035(4) -0.005(3) -0.002(3)
C49 0.069(4) 0.048(4) 0.040(3) -0.013(3) -0.006(3) -0.006(3)
C50 0.049(3) 0.051(3) 0.037(3) -0.023(3) -0.005(3) -0.005(3)
C51 0.046(3) 0.037(3) 0.039(3) -0.015(2) -0.010(3) -0.006(2)
C52 0.056(4) 0.041(3) 0.047(4) -0.016(3) -0.011(3) -0.008(3)
C53 0.061(4) 0.060(4) 0.045(4) -0.018(3) -0.002(3) -0.004(3)
C54 0.070(4) 0.071(4) 0.048(4) -0.012(4) -0.010(3) -0.023(3)
C55 0.082(5) 0.063(4) 0.059(4) -0.030(4) -0.013(4) -0.023(3)
C56 0.059(4) 0.051(4) 0.054(4) -0.017(3) -0.007(3) -0.008(3)
C61 0.093(6) 0.084(6) 0.082(6) 0.001(5) -0.011(5) -0.030(5)
Cl61 0.120(2) 0.0846(16) 0.1000(18) -0.0303(14) 0.0181(14) -0.0308(13)
Cl62 0.121(2) 0.0962(19) 0.134(2) -0.0039(15) 0.0057(17) 0.0197(16)

loop_
_atom_type_symbol
_atom_type_description
_atom_type_scat_dispersion_real
_atom_type_scat_dispersion_imag
_atom_type_scat_source
C C 0.0033 0.0016 'International Tables Vol C Tables 4.2.6.8 and 6.1.1.4'
H H 0.0000 0.0000 'International Tables Vol C Tables 4.2.6.8 and 6.1.1.4'
Cl Cl 0.1484 0.1585 'International Tables Vol C Tables 4.2.6.8 and 6.1.1.4'
Fe Fe 0.3463 0.8444 'International Tables Vol C Tables 4.2.6.8 and 6.1.1.4'
N N 0.0061 0.0033 'International Tables Vol C Tables 4.2.6.8 and 6.1.1.4'

loop_
_geom_angle_atom_site_label_1
_geom_angle_atom_site_label_2
_geom_angle_atom_site_label_3
_geom_angle
_geom_angle_publ_flag
C12 C11 C15 105.8(4) no
C12 C11 C2 130.8(4) no
C15 C11 C2 123.4(4) no
C13 C12 C11 108.8(5) no
C12 C13 C14 108.3(5) no
C15 C14 C13 107.5(5) no
C14 C15 C11 109.5(5) no
C22 C21 C25 105.3(4) no
C22 C21 C42 123.1(5) no
C25 C21 C42 131.6(4) no
C23 C22 C21 109.0(5) no
C24 C23 C22 108.5(5) no
C23 C24 C25 108.0(5) no
C24 C25 C21 109.2(4) no
C2 N1 C10 117.7(4) y
N1 C2 C3 121.0(4) no
N1 C2 C11 114.5(4) no
C3 C2 C11 124.5(4) no
N4 C3 C2 121.8(4) no
N4 C3 C31 113.8(4) no
C2 C3 C31 124.4(4) no
C3 N4 C5 117.4(4) y
N4 C5 C6 118.6(5) no
N4 C5 C10 120.8(5) no
C6 C5 C10 120.6(5) no
C7 C6 C5 118.9(5) no
C6 C7 C8 121.2(5) no
C9 C8 C7 120.8(5) no
C8 C9 C10 119.2(5) no
N1 C10 C5 121.1(4) no
N1 C10 C9 119.6(5) no
C5 C10 C9 119.2(5) no
C32 C31 C36 120.4(5) no
C32 C31 C3 119.3(5) no
C36 C31 C3 120.2(5) no
C31 C32 C33 120.4(6) no
C34 C33 C32 119.6(6) no
C35 C34 C33 120.7(6) no
C34 C35 C36 119.4(6) no
C31 C36 C35 119.4(6) no
C42 N41 C50 117.5(4) y
N41 C42 C43 121.3(4) no
N41 C42 C21 115.4(4) no
C43 C42 C21 123.4(4) no
N44 C43 C42 120.8(4) no
N44 C43 C51 114.2(4) no
C42 C43 C51 124.9(4) no
C43 N44 C45 118.4(4) y
N44 C45 C50 120.3(5) no
N44 C45 C46 119.9(5) no
C50 C45 C46 119.8(5) no
C47 C46 C45 120.9(5) no
C46 C47 C48 118.6(5) no
C49 C48 C47 122.7(5) no
C48 C49 C50 118.8(5) no
N41 C50 C45 121.5(5) no
N41 C50 C49 119.3(5) no
C45 C50 C49 119.2(5) no
C52 C51 C56 118.1(5) no
C52 C51 C43 120.0(4) no
C56 C51 C43 121.5(5) no
C51 C52 C53 120.8(5) no
C54 C53 C52 120.3(6) no
C53 C54 C55 119.9(6) no
C54 C55 C56 120.2(6) no
C55 C56 C51 120.7(6) no
Cl62 C61 Cl61 115.0(4) no

loop_
_geom_bond_atom_site_label_1
_geom_bond_atom_site_label_2
_geom_bond_site_symmetry_2
_geom_bond_distance
_geom_bond_publ_flag
Fe1 C15 . 2.032(5) no
Fe1 C22 . 2.033(5) no
Fe1 C12 . 2.037(5) no
Fe1 C25 . 2.037(5) no
Fe1 C23 . 2.043(5) no
Fe1 C13 . 2.048(5) no
Fe1 C11 . 2.053(5) no
Fe1 C24 . 2.058(5) no
Fe1 C14 . 2.059(5) no
Fe1 C21 . 2.064(5) no
C11 C12 . 1.425(6) no
C11 C15 . 1.432(6) no
C11 C2 . 1.473(6) no
C12 C13 . 1.401(7) no
C13 C14 . 1.419(7) no
C14 C15 . 1.393(7) no
C21 C22 . 1.432(6) no
C21 C25 . 1.434(6) no
C21 C42 . 1.463(6) no
C22 C23 . 1.407(7) no
C23 C24 . 1.398(7) no
C24 C25 . 1.409(6) no
N1 C2 . 1.333(5) y
N1 C10 . 1.362(6) y
C2 C3 . 1.425(6) y
C3 N4 . 1.320(6) y
C3 C31 . 1.490(6) no
N4 C5 . 1.376(6) y
C5 C6 . 1.397(7) y
C5 C10 . 1.399(6) y
C6 C7 . 1.359(7) y
C7 C8 . 1.398(7) y
C8 C9 . 1.364(7) y
C9 C10 . 1.411(7) y
C31 C32 . 1.363(7) no
C31 C36 . 1.374(7) no
C32 C33 . 1.377(7) no
C33 C34 . 1.370(9) no
C34 C35 . 1.368(9) no
C35 C36 . 1.397(8) no
N41 C42 . 1.321(6) y
N41 C50 . 1.369(6) y
C42 C43 . 1.443(6) y
C43 N44 . 1.312(6) y
C43 C51 . 1.477(6) no
N44 C45 . 1.375(6) y
C45 C50 . 1.395(7) y
C45 C46 . 1.409(7) y
C46 C47 . 1.354(7) y
C47 C48 . 1.409(8) y
C48 C49 . 1.352(7) y
C49 C50 . 1.421(7) y
C51 C52 . 1.374(7) no
C51 C56 . 1.384(7) no
C52 C53 . 1.388(7) no
C53 C54 . 1.353(7) no
C54 C55 . 1.368(8) no
C55 C56 . 1.382(7) no
C61 Cl62 . 1.650(8) no
C61 Cl61 . 1.737(8) no

loop_
_geom_hbond_atom_site_label_D
_geom_hbond_atom_site_label_H
_geom_hbond_atom_site_label_A
_geom_hbond_distance_DH
_geom_hbond_distance_HA
_geom_hbond_distance_DA
_geom_hbond_angle_DHA
_geom_hbond_publ_flag
C61 H61A N44 0.97 2.48 3.292(9) 141 yes

loop_
_geom_torsion_atom_site_label_1
_geom_torsion_atom_site_label_2
_geom_torsion_atom_site_label_3
_geom_torsion_atom_site_label_4
_geom_torsion
_geom_torsion_publ_flag
C15 C11 C12 C13 -0.9(6) no
C2 C11 C12 C13 -177.5(5) no
C11 C12 C13 C14 0.2(6) no
C12 C13 C14 C15 0.6(6) no
C13 C14 C15 C11 -1.1(6) no
C13 C14 C15 Fe1 58.9(4) no
C12 C11 C15 C14 1.2(6) no
C2 C11 C15 C14 178.2(5) no
C25 C21 C22 C23 1.1(6) no
C42 C21 C22 C23 -176.8(5) no
C21 C22 C23 C24 -0.2(6) no
C22 C23 C24 C25 -0.8(6) no
C23 C24 C25 C21 1.5(6) no
C22 C21 C25 C24 -1.6(6) no
C42 C21 C25 C24 176.0(5) no
C10 N1 C2 C3 0.9(7) no
C10 N1 C2 C11 -178.4(4) no
C12 C11 C2 N1 175.2(5) y
C15 C11 C2 N1 -0.9(7) y
C12 C11 C2 C3 -3.9(8) y
C15 C11 C2 C3 180.0(5) y
N1 C2 C3 N4 -3.6(7) no
C11 C2 C3 N4 175.5(5) no
N1 C2 C3 C31 174.6(5) no
C11 C2 C3 C31 -6.3(8) no
C2 C3 N4 C5 2.5(7) no
C31 C3 N4 C5 -175.9(4) no
C3 N4 C5 C6 -179.8(5) no
C3 N4 C5 C10 1.0(7) no
N4 C5 C6 C7 -178.6(5) no
C10 C5 C6 C7 0.6(8) no
C5 C6 C7 C8 -0.8(9) no
C6 C7 C8 C9 0.8(9) no
C7 C8 C9 C10 -0.6(9) no
C2 N1 C10 C5 2.7(7) no
C2 N1 C10 C9 -179.9(5) no
N4 C5 C10 N1 -3.7(7) no
C6 C5 C10 N1 177.1(5) no
N4 C5 C10 C9 178.8(5) no
C6 C5 C10 C9 -0.4(8) no
C8 C9 C10 N1 -177.1(5) no
C8 C9 C10 C5 0.4(8) no
N4 C3 C31 C32 -75.3(6) y
C2 C3 C31 C32 106.4(6) y
N4 C3 C31 C36 100.7(6) y
C2 C3 C31 C36 -77.7(6) y
C36 C31 C32 C33 0.8(8) no
C3 C31 C32 C33 176.7(5) no
C31 C32 C33 C34 -0.5(9) no
C32 C33 C34 C35 -0.7(10) no
C33 C34 C35 C36 1.5(10) no
C32 C31 C36 C35 0.0(8) no
C3 C31 C36 C35 -175.9(5) no
C34 C35 C36 C31 -1.2(9) no
C50 N41 C42 C43 -3.0(7) no
C50 N41 C42 C21 175.4(4) no
C22 C21 C42 N41 -1.6(7) no
C25 C21 C42 N41 -178.9(5) no
Fe1 C21 C42 N41 86.1(5) no
C22 C21 C42 C43 176.7(5) y
C25 C21 C42 C43 -0.6(8) y
Fe1 C21 C42 C43 -95.5(5) no
N41 C42 C43 N44 6.5(7) y
C21 C42 C43 N44 -171.7(5) y
N41 C42 C43 C51 -173.9(5) no
C21 C42 C43 C51 7.9(8) no
C42 C43 N44 C45 -5.5(7) no
C51 C43 N44 C45 174.9(4) no
C43 N44 C45 C50 1.4(7) no
C43 N44 C45 C46 -177.0(5) no
N44 C45 C46 C47 176.9(5) no
C50 C45 C46 C47 -1.5(9) no
C45 C46 C47 C48 0.5(9) no
C46 C47 C48 C49 -0.3(9) no
C47 C48 C49 C50 1.1(9) no
C42 N41 C50 C45 -1.2(7) no
C42 N41 C50 C49 177.0(5) no
N44 C45 C50 N41 2.1(8) no
C46 C45 C50 N41 -179.6(5) no
N44 C45 C50 C49 -176.1(5) no
C46 C45 C50 C49 2.3(8) no
C48 C49 C50 N41 179.7(5) no
C48 C49 C50 C45 -2.1(8) no
N44 C43 C51 C52 -100.8(6) y
C42 C43 C51 C52 79.6(7) y
N44 C43 C51 C56 71.8(6) y
C42 C43 C51 C56 -107.8(6) y
C56 C51 C52 C53 0.6(8) no
C43 C51 C52 C53 173.4(5) no
C51 C52 C53 C54 1.1(8) no
C52 C53 C54 C55 -1.6(9) no
C53 C54 C55 C56 0.4(9) no
C54 C55 C56 C51 1.3(9) no
C52 C51 C56 C55 -1.8(8) no
C43 C51 C56 C55 -174.5(5) no
